data_2100796
loop_
_publ_author_name
'B\"urgi, H.-B.'
'Raselli, A.'
'Braga, D.'
'Grepioni, F.'

_publ_section_title
;
 Structure of (\h^6^-C~6~H~6~)Mo(CO)~3~ at room temperature and 120 K:
 motion about equilibrium and far from equilibrium
;
_journal_issue 4
_journal_name_full 'Acta Crystallographica Section B'
_journal_page_first 428
_journal_page_last 437
_journal_paper_doi 10.1107/S0108768191014404
_journal_volume 48
_journal_year 1992
_chemical_formula_sum 'C9 H6 Mo O3'
_chemical_formula_weight 217.94
_symmetry_cell_setting monoclinic
_symmetry_space_group_name_H-M 'P 1 21/m 1'
_cell_angle_alpha 90
_cell_angle_beta 100.790(10)
_cell_angle_gamma 90
_cell_formula_units_Z 2
_cell_length_a 6.0280(10)
_cell_length_b 11.001(2)
_cell_length_c 6.7630(10)
_cell_volume 440.55(13)
_diffrn_radiation_type Mo
_diffrn_radiation_wavelength 0.71069
_exptl_absorpt_coefficient_mu 1.308
_exptl_crystal_density_diffrn 1.64
_exptl_crystal_F_000 252
_cod_data_source_file ge0298.cif
_cod_data_source_block ge0298b
_cod_original_cell_volume 440.55
_cod_original_sg_symbol_H-M 'P 21/m'
_cod_original_formula_sum 'C9 H6 Mo1 O3'
_cod_database_code 2100796

loop_
_atom_site_label
_atom_site_fract_x
_atom_site_fract_y
_atom_site_fract_z
Mo .33233(2) .25 .02771
C(1) .19537(17) .18628(9) -.31053(14)
C(2) .3984(2) .12130(10) -.2377(2)
C(3) .5985(2) .18540(10) -.1662(2)
C(4) .5633(3) .25 .2736(2)
O(4) .7079(3) .25 .4133(3)
C(5) .1665(2) .12960(10) .1571(2)
O(5) .0663(3) .05930(10) .2337(2)
H(1) .082 .136 -.343
H(2) .394 .042 -.240
H(3) .719 .143 -.130

loop_
_geom_bond_atom_site_label_1
_geom_bond_atom_site_label_2
_geom_bond_distance
Mo C(1) 2.3870(10)
Mo C(2) 2.3780(10)
Mo C(3) 2.3640(10)
Mo C(4) 1.9590(10)
Mo C(5) 1.9610(10)
C(4) O(4) 1.159(2)
C(5) O(5) 1.162(2)
C(1) C(2) 1.4230(10)
C(2) C(3) 1.403(2)
C(1) H(1) .87
C(2) H(2) .88
C(3) H(3) .86
